data_2021691
loop_
_publ_author_name
'Wang, Xia'
'Ling, Ning'
'Li, Hanbing'
'Xiao, Xiaohe'
'Zhang, Yawen'

_publ_section_title
;
 Synthesis, crystal structure and biological properties of Cd and Zn
 coordination polymers based on a flexible tripodal ligand
;
_journal_coeditor_code FN3312
_journal_issue 7
_journal_name_full 'Acta Crystallographica Section C'
_journal_page_first
;
;
_journal_paper_doi 10.1107/S2053229619008714
_journal_volume 75
_journal_year 2019
_chemical_formula_iupac '[Zn3 (S C N)6 (C18 H21 N9)4], 3.5H2 O'
_chemical_formula_moiety '0.5(C312 H336 N168 S24 Zn12), 7(H2 O)'
_chemical_formula_sum 'C156 H182 N84 O7 S12 Zn6'
_chemical_formula_weight 2061.40
_chemical_name_systematic
'Poly[[hexathiocyanatotetrakis{\m~3~-2,4,6-trimethyl-1,3,5-tris[(triazol-1-yl)methyl]benzene}trizinc(II)] 3.5-hydrate]'
_space_group_crystal_system monoclinic
_space_group_IT_number 15
_space_group_name_Hall '-C 2yc'
_space_group_name_H-M_alt 'C 1 2/c 1'
_symmetry_space_group_name_Hall '-C 2yc'
_symmetry_space_group_name_H-M 'C 1 2/c 1'
_atom_sites_solution_hydrogens mixed
_atom_sites_solution_primary iterative
_audit_creation_method
;
Olex2 1.2
(compiled 2017.03.28 svn.r3405 for OlexSys, GUI svn.r5337)
;
_cell_angle_alpha 90
_cell_angle_beta 90.5020(10)
_cell_angle_gamma 90
_cell_formula_units_Z 4
_cell_length_a 23.8845(4)
_cell_length_b 16.2220(3)
_cell_length_c 23.6679(4)
_cell_measurement_reflns_used 10976
_cell_measurement_temperature 293(2)
_cell_measurement_theta_max 70.8500
_cell_measurement_theta_min 4.1340
_cell_volume 9169.9(3)
_computing_cell_refinement
;
CrysAlis PRO (Agilent, 2014)
;
_computing_data_collection
;
CrysAlis PRO (Agilent, 2014)
;
_computing_data_reduction
;
CrysAlis PRO (Agilent, 2014)
;
_computing_molecular_graphics
;
<i>OLEX2</i> (Dolomanov <i>et al.</i>,  2009)
;
_computing_publication_material
;
<i>OLEX2</i> (Dolomanov <i>et al.</i>,  2009)
;
_computing_structure_refinement
;
SHELXL2018 (Sheldrick, 2015)
;
_computing_structure_solution
;
olex2.solve (Bourhis <i>et al.</i>, 2015)
;
_diffrn_ambient_temperature 293(2)
_diffrn_detector 'CCD plate'
_diffrn_detector_area_resol_mean 16.2312
_diffrn_measured_fraction_theta_full 0.997
_diffrn_measured_fraction_theta_max 0.997
_diffrn_measurement_device 'four-circle diffractometer'
_diffrn_measurement_device_type 'Agilent Xcalibur Eos Gemini'
_diffrn_measurement_method '\w scans'
_diffrn_radiation_monochromator graphite
_diffrn_radiation_probe x-ray
_diffrn_radiation_type CuK\a
_diffrn_radiation_wavelength 1.54178
_diffrn_reflns_av_R_equivalents 0.0296
_diffrn_reflns_av_unetI/netI 0.0299
_diffrn_reflns_limit_h_max 16
_diffrn_reflns_limit_h_min -28
_diffrn_reflns_limit_k_max 15
_diffrn_reflns_limit_k_min -19
_diffrn_reflns_limit_l_max 28
_diffrn_reflns_limit_l_min -28
_diffrn_reflns_number 21113
_diffrn_reflns_theta_full 67.071
_diffrn_reflns_theta_max 67.071
_diffrn_reflns_theta_min 3.735
_diffrn_source 'Enhance (Cu) X-ray Source'
_exptl_absorpt_coefficient_mu 5.592
_exptl_absorpt_correction_T_max 0.745
_exptl_absorpt_correction_T_min 0.597
_exptl_absorpt_correction_type gaussian
_exptl_absorpt_process_details
;
(CrysAlis PRO; Agilent, 2014)
;
_exptl_crystal_colour colourless
_exptl_crystal_density_diffrn 1.493
_exptl_crystal_description prism
_exptl_crystal_F_000 4268
_exptl_crystal_size_max 0.2644
_exptl_crystal_size_mid 0.1717
_exptl_crystal_size_min 0.1322
_refine_diff_density_max 1.811
_refine_diff_density_min -0.438
_refine_ls_extinction_method none
_refine_ls_goodness_of_fit_ref 1.064
_refine_ls_hydrogen_treatment mixed
_refine_ls_matrix_type full
_refine_ls_number_parameters 620
_refine_ls_number_reflns 8164
_refine_ls_number_restraints 5
_refine_ls_restrained_S_all 1.064
_refine_ls_R_factor_all 0.0582
_refine_ls_R_factor_gt 0.0532
_refine_ls_shift/su_max 0.001
_refine_ls_shift/su_mean 0.000
_refine_ls_structure_factor_coef Fsqd
_refine_ls_weighting_details 'w=1/[\s^2^(Fo^2^)+(0.0948P)^2^+9.3933P] where P=(Fo^2^+2Fc^2^)/3'
_refine_ls_weighting_scheme calc
_refine_ls_wR_factor_gt 0.1452
_refine_ls_wR_factor_ref 0.1516
_reflns_number_gt 7237
_reflns_number_total 8164
_reflns_threshold_expression 'I > 2\s(I)'
_cod_data_source_file fn3312sup1.cif
_cod_data_source_block polymer2
_cod_database_code 2021691
_shelx_space_group_comment
;
The symmetry employed for this shelxl refinement is uniquely defined
by the following loop, which should always be used as a source of
symmetry information in preference to the above space-group names.
They are only intended as comments.
;

loop_
_space_group_symop_operation_xyz
'x, y, z'
'-x, y, -z+1/2'
'x+1/2, y+1/2, z'
'-x+1/2, y+1/2, -z+1/2'
'-x, -y, -z'
'x, -y, z-1/2'
'-x+1/2, -y+1/2, -z'
'x+1/2, -y+1/2, z-1/2'

loop_
_atom_site_type_symbol
_atom_site_label
_atom_site_fract_x
_atom_site_fract_y
_atom_site_fract_z
_atom_site_U_iso_or_equiv
_atom_site_adp_type
_atom_site_calc_flag
_atom_site_occupancy
C C1 0.55473(13) 0.6699(2) 0.67949(14) 0.0429(7) Uani d 1
C C2 0.42795(14) 0.1730(2) 0.69465(13) 0.0433(7) Uani d 1
C C3 0.73898(13) 0.5534(2) 0.51659(13) 0.0438(7) Uani d 1
C C4 0.53627(14) 0.3515(2) 0.68987(14) 0.0475(7) Uani d 1
H H4 0.503585 0.324907 0.700728 0.057 Uiso calc 1
C C5 0.59771(13) 0.4423(2) 0.68211(13) 0.0415(7) Uani d 1
H H5 0.618221 0.490900 0.685038 0.050 Uiso calc 1
C C6 0.66444(13) 0.3630(2) 0.61996(12) 0.0400(7) Uani d 1
H H6A 0.684802 0.414386 0.616244 0.048 Uiso calc 1
H H6B 0.654710 0.343674 0.582340 0.048 Uiso calc 1
C C7 0.70124(11) 0.29976(18) 0.64917(11) 0.0322(6) Uani d 1
C C8 0.73880(11) 0.32541(17) 0.69172(11) 0.0314(6) Uani d 1
C C9 0.76694(11) 0.26531(18) 0.72394(11) 0.0305(5) Uani d 1
C C10 0.75865(11) 0.18151(17) 0.71330(11) 0.0311(5) Uani d 1
C C11 0.72390(11) 0.15765(17) 0.66862(11) 0.0308(5) Uani d 1
C C12 0.69512(11) 0.21614(18) 0.63625(11) 0.0327(6) Uani d 1
C C13 0.65877(15) 0.1897(2) 0.58706(14) 0.0499(8) Uani d 1
H H13A 0.664139 0.131968 0.580086 0.075 Uiso calc 1
H H13B 0.668857 0.220532 0.554054 0.075 Uiso calc 1
H H13C 0.620194 0.199824 0.595747 0.075 Uiso calc 1
C C14 0.74775(16) 0.4163(2) 0.70245(14) 0.0497(8) Uani d 1
H H14A 0.718220 0.436925 0.725803 0.075 Uiso calc 1
H H14B 0.747605 0.445359 0.667117 0.075 Uiso calc 1
H H14C 0.783103 0.424355 0.721254 0.075 Uiso calc 1
C C15 0.80611(12) 0.2921(2) 0.77162(11) 0.0359(6) Uani d 1
H H15A 0.835851 0.251744 0.775713 0.043 Uiso calc 1
H H15B 0.823114 0.344359 0.761733 0.043 Uiso calc 1
C C16 0.78795(19) 0.1176(2) 0.75005(16) 0.0603(10) Uani d 1
H H16A 0.763578 0.071271 0.755433 0.090 Uiso calc 1
H H16B 0.797177 0.141523 0.786049 0.090 Uiso calc 1
H H16C 0.821604 0.099691 0.731881 0.090 Uiso calc 1
C C17 0.71684(12) 0.06728(18) 0.65351(14) 0.0383(6) Uani d 1
H H17A 0.725267 0.059503 0.613854 0.046 Uiso calc 1
H H17B 0.743226 0.034683 0.675463 0.046 Uiso calc 1
C C18 0.72621(12) 0.3523(2) 0.88740(12) 0.0383(6) Uani d 1
H H18 0.700825 0.386147 0.905849 0.046 Uiso calc 1
C C19 0.78365(13) 0.25716(19) 0.87292(12) 0.0377(6) Uani d 1
H H19 0.807040 0.211682 0.877031 0.045 Uiso calc 1
C C20 0.62091(13) 0.0666(2) 0.69863(14) 0.0441(7) Uani d 1
H H20 0.625702 0.111904 0.722251 0.053 Uiso calc 1
C C21 0.58811(14) -0.0343(2) 0.65612(16) 0.0506(8) Uani d 1
H H21 0.563117 -0.074724 0.644141 0.061 Uiso calc 1
C C22 0.44595(13) 0.56718(19) 0.62970(13) 0.0400(7) Uani d 1
H H22 0.467827 0.614246 0.625923 0.048 Uiso calc 1
C C23 0.40814(16) 0.4609(2) 0.66025(14) 0.0511(8) Uani d 1
H H23 0.398388 0.417930 0.684250 0.061 Uiso calc 1
C C24 0.39827(12) 0.56932(18) 0.53340(12) 0.0355(6) Uani d 1
H H24A 0.358311 0.564246 0.526602 0.043 Uiso calc 1
H H24B 0.417365 0.535781 0.505633 0.043 Uiso calc 1
C C25 0.41549(11) 0.65858(17) 0.52618(10) 0.0298(5) Uani d 1
C C26 0.38467(11) 0.71943(18) 0.55376(11) 0.0315(6) Uani d 1
C C27 0.40001(11) 0.80223(18) 0.54769(11) 0.0315(6) Uani d 1
C C28 0.44318(11) 0.82463(17) 0.51054(11) 0.0327(6) Uani d 1
C C29 0.47354(11) 0.76247(18) 0.48306(11) 0.0306(5) Uani d 1
C C30 0.46104(11) 0.67923(17) 0.49234(11) 0.0306(5) Uani d 1
C C31 0.49697(14) 0.6124(2) 0.46662(16) 0.0499(8) Uani d 1
H H31A 0.511191 0.577130 0.496002 0.075 Uiso calc 1
H H31B 0.527676 0.637122 0.446957 0.075 Uiso calc 1
H H31C 0.474830 0.580454 0.440583 0.075 Uiso calc 1
C C32 0.33537(14) 0.6958(2) 0.59020(15) 0.0491(8) Uani d 1
H H32A 0.325497 0.639342 0.583140 0.074 Uiso calc 1
H H32B 0.304041 0.730638 0.581232 0.074 Uiso calc 1
H H32C 0.345333 0.702438 0.629320 0.074 Uiso calc 1
C C33 0.37174(12) 0.8682(2) 0.58265(12) 0.0401(7) Uani d 1
H H33A 0.369433 0.918930 0.561088 0.048 Uiso calc 1
H H33B 0.333966 0.850917 0.591617 0.048 Uiso calc 1
C C34 0.45549(15) 0.9148(2) 0.50016(16) 0.0505(8) Uani d 1
H H34A 0.473631 0.937930 0.532873 0.076 Uiso calc 1
H H34B 0.421081 0.943700 0.492916 0.076 Uiso calc 1
H H34C 0.479577 0.920123 0.468100 0.076 Uiso calc 1
C C35 0.51939(12) 0.7856(2) 0.44197(12) 0.0381(6) Uani d 1
H H35A 0.522268 0.742795 0.413563 0.046 Uiso calc 1
H H35B 0.508851 0.836300 0.422878 0.046 Uiso calc 1
C C36 0.43976(14) 0.8586(2) 0.71371(13) 0.0479(8) Uani d 1
H H36 0.450048 0.832719 0.747296 0.057 Uiso calc 1
C C37 0.43328(14) 0.9480(2) 0.65033(13) 0.0439(7) Uani d 1
H H37 0.436553 0.996009 0.629184 0.053 Uiso calc 1
C C38 0.62019(12) 0.75157(19) 0.46475(13) 0.0387(7) Uani d 1
H H38 0.622667 0.703022 0.444020 0.046 Uiso calc 1
C C39 0.63776(14) 0.8507(2) 0.51772(16) 0.0541(9) Uani d 1
H H39 0.656963 0.885860 0.542132 0.065 Uiso calc 1
N N1 0.54964(13) 0.61723(19) 0.71168(12) 0.0506(7) Uani d 1
N N2 0.46122(12) 0.12175(19) 0.69953(13) 0.0503(7) Uani d 1
N N3 0.72797(13) 0.6229(2) 0.52229(12) 0.0528(7) Uani d 1
N N4 0.54953(10) 0.42900(17) 0.70694(10) 0.0393(5) Uani d 1
N N5 0.57324(12) 0.31732(18) 0.65694(12) 0.0487(6) Uani d 1
N N6 0.61302(10) 0.37711(16) 0.65237(10) 0.0374(5) Uani d 1
N N7 0.77747(9) 0.30081(15) 0.82557(9) 0.0327(5) Uani d 1
N N8 0.74012(11) 0.36301(17) 0.83454(10) 0.0403(6) Uani d 1
N N9 0.75193(10) 0.28757(16) 0.91302(10) 0.0367(5) Uani d 1
N N10 0.65966(10) 0.03812(15) 0.66449(10) 0.0365(5) Uani d 1
N N11 0.63927(12) -0.02843(19) 0.63633(14) 0.0550(8) Uani d 1
N N12 0.57464(11) 0.02296(16) 0.69514(11) 0.0396(6) Uani d 1
N N13 0.44495(11) 0.52006(16) 0.67518(10) 0.0378(5) Uani d 1
N N14 0.38710(13) 0.46872(18) 0.60901(12) 0.0511(7) Uani d 1
N N15 0.41173(10) 0.53846(15) 0.59038(10) 0.0346(5) Uani d 1
N N16 0.40350(10) 0.88263(16) 0.63510(10) 0.0377(5) Uani d 1
N N17 0.40675(13) 0.8241(2) 0.67587(12) 0.0515(7) Uani d 1
N N18 0.45754(10) 0.93516(17) 0.69957(10) 0.0400(6) Uani d 1
N N19 0.57430(10) 0.79708(16) 0.46876(10) 0.0374(5) Uani d 1
N N20 0.58503(12) 0.8619(2) 0.50361(15) 0.0576(8) Uani d 1
N N21 0.66183(10) 0.78419(17) 0.49400(11) 0.0398(6) Uani d 1
S S1 0.56153(5) 0.74219(6) 0.63164(5) 0.0645(3) Uani d 1
S S2 0.37934(5) 0.24334(6) 0.68865(5) 0.0636(3) Uani d 1
S S3 0.75446(4) 0.45627(6) 0.50905(5) 0.0599(3) Uani d 1
Zn Zn1 0.500000 0.52520(3) 0.750000 0.03436(15) Uani d 1
Zn Zn2 0.750000 0.750000 0.500000 0.03252(15) Uani d 1
Zn Zn3 0.500000 0.03041(3) 0.750000 0.03376(15) Uani d 1
O O1 0.6147(2) 0.5693(3) 0.5745(3) 0.1308(19) Uani d 1
H H1A 0.599(4) 0.614(3) 0.587(4) 0.196 Uiso d 1
H H1B 0.642(3) 0.586(6) 0.554(3) 0.196 Uiso d 1
O O2 0.8252(4) 0.5716(4) 0.6280(3) 0.140(3) Uani d 0.75
H H2A 0.832(6) 0.618(4) 0.644(6) 0.211 Uiso d 0.75
H H2B 0.797(3) 0.588(9) 0.608(4) 0.211 Uiso d 0.75

loop_
_atom_site_aniso_label
_atom_site_aniso_U_11
_atom_site_aniso_U_22
_atom_site_aniso_U_33
_atom_site_aniso_U_12
_atom_site_aniso_U_13
_atom_site_aniso_U_23
C1 0.0400(15) 0.0417(18) 0.0469(17) -0.0081(13) 0.0031(12) -0.0064(14)
C2 0.0523(18) 0.0408(17) 0.0369(15) -0.0063(15) -0.0009(13) 0.0101(13)
C3 0.0358(15) 0.054(2) 0.0411(16) -0.0070(14) -0.0028(12) 0.0036(14)
C4 0.0459(17) 0.0490(19) 0.0476(17) -0.0053(14) 0.0067(14) -0.0056(14)
C5 0.0431(16) 0.0370(16) 0.0445(16) 0.0033(13) 0.0034(13) -0.0037(13)
C6 0.0441(16) 0.0445(17) 0.0316(13) 0.0111(13) 0.0056(11) 0.0042(12)
C7 0.0335(13) 0.0360(15) 0.0271(12) 0.0051(11) 0.0050(10) 0.0008(11)
C8 0.0402(14) 0.0261(13) 0.0279(12) 0.0001(11) 0.0073(10) -0.0025(10)
C9 0.0313(13) 0.0352(14) 0.0249(12) -0.0031(11) 0.0041(10) -0.0013(10)
C10 0.0342(13) 0.0297(14) 0.0294(12) 0.0018(11) 0.0038(10) 0.0035(10)
C11 0.0288(12) 0.0269(13) 0.0369(14) -0.0017(10) 0.0082(10) -0.0025(11)
C12 0.0306(13) 0.0397(16) 0.0279(13) 0.0016(11) 0.0033(10) -0.0044(11)
C13 0.0523(18) 0.055(2) 0.0426(17) 0.0068(16) -0.0116(14) -0.0135(15)
C14 0.072(2) 0.0289(16) 0.0484(18) -0.0021(15) -0.0056(16) -0.0009(13)
C15 0.0335(14) 0.0442(16) 0.0301(13) -0.0060(12) 0.0015(11) -0.0013(12)
C16 0.084(3) 0.0386(19) 0.058(2) 0.0077(18) -0.0255(19) 0.0078(16)
C17 0.0344(14) 0.0302(15) 0.0503(17) -0.0017(11) 0.0074(12) -0.0078(12)
C18 0.0384(14) 0.0440(17) 0.0324(14) 0.0079(13) 0.0021(11) 0.0005(12)
C19 0.0391(15) 0.0419(17) 0.0320(14) 0.0073(12) 0.0012(12) 0.0036(12)
C20 0.0434(16) 0.0408(17) 0.0483(17) -0.0079(13) 0.0117(13) -0.0154(14)
C21 0.0450(17) 0.0450(19) 0.062(2) -0.0163(14) 0.0106(15) -0.0213(16)
C22 0.0472(16) 0.0322(15) 0.0405(15) -0.0135(13) -0.0089(12) 0.0067(12)
C23 0.063(2) 0.0439(19) 0.0462(18) -0.0203(16) -0.0066(15) 0.0155(14)
C24 0.0423(15) 0.0314(15) 0.0327(14) -0.0075(12) -0.0053(11) 0.0018(11)
C25 0.0336(13) 0.0290(14) 0.0268(12) -0.0034(10) -0.0048(10) 0.0027(10)
C26 0.0295(13) 0.0371(15) 0.0279(13) -0.0044(11) 0.0006(10) -0.0002(11)
C27 0.0290(12) 0.0361(14) 0.0294(13) 0.0014(11) -0.0037(10) -0.0048(11)
C28 0.0327(13) 0.0291(14) 0.0362(14) -0.0052(11) -0.0058(11) 0.0049(11)
C29 0.0266(12) 0.0366(14) 0.0284(13) -0.0014(11) -0.0008(10) 0.0037(11)
C30 0.0293(12) 0.0328(14) 0.0297(12) 0.0013(11) -0.0031(10) 0.0013(10)
C31 0.0495(18) 0.0380(17) 0.062(2) 0.0075(14) 0.0117(15) -0.0013(15)
C32 0.0426(17) 0.0515(19) 0.0536(19) -0.0118(15) 0.0169(14) -0.0077(15)
C33 0.0360(14) 0.0425(17) 0.0417(15) 0.0051(12) -0.0066(12) -0.0094(13)
C34 0.0543(19) 0.0312(16) 0.066(2) -0.0042(14) 0.0037(16) 0.0049(15)
C35 0.0340(14) 0.0463(18) 0.0340(14) -0.0053(12) 0.0021(11) 0.0068(12)
C36 0.0535(18) 0.053(2) 0.0369(15) -0.0112(15) -0.0049(13) 0.0053(14)
C37 0.0516(18) 0.0390(17) 0.0409(16) -0.0034(14) -0.0047(13) -0.0014(13)
C38 0.0356(15) 0.0416(17) 0.0391(15) -0.0019(12) 0.0035(12) -0.0099(12)
C39 0.0391(17) 0.054(2) 0.070(2) -0.0046(15) -0.0003(15) -0.0206(17)
N1 0.0575(17) 0.0461(16) 0.0481(15) -0.0099(13) 0.0030(12) 0.0025(13)
N2 0.0512(16) 0.0441(16) 0.0555(16) 0.0037(13) -0.0009(12) 0.0108(13)
N3 0.0579(17) 0.0490(18) 0.0515(16) -0.0088(14) 0.0043(13) -0.0005(13)
N4 0.0376(12) 0.0430(14) 0.0373(12) 0.0041(11) 0.0024(10) -0.0053(11)
N5 0.0526(15) 0.0435(16) 0.0500(15) -0.0001(12) 0.0079(12) -0.0086(12)
N6 0.0405(13) 0.0383(13) 0.0333(12) 0.0071(10) 0.0007(9) -0.0001(10)
N7 0.0327(11) 0.0361(12) 0.0292(11) -0.0012(10) -0.0015(9) -0.0014(9)
N8 0.0461(14) 0.0411(14) 0.0338(12) 0.0065(11) -0.0001(10) 0.0024(10)
N9 0.0372(12) 0.0447(14) 0.0282(11) 0.0054(10) 0.0015(9) 0.0061(10)
N10 0.0392(13) 0.0298(12) 0.0405(13) -0.0057(10) 0.0055(10) -0.0095(10)
N11 0.0505(16) 0.0465(17) 0.0680(19) -0.0121(13) 0.0124(14) -0.0266(14)
N12 0.0405(13) 0.0347(13) 0.0436(14) -0.0048(10) 0.0074(10) -0.0042(10)
N13 0.0450(13) 0.0340(13) 0.0343(12) -0.0041(10) -0.0040(10) 0.0054(10)
N14 0.0617(17) 0.0423(16) 0.0492(15) -0.0249(13) -0.0102(13) 0.0140(12)
N15 0.0384(12) 0.0298(12) 0.0354(12) -0.0103(10) -0.0027(9) 0.0053(9)
N16 0.0360(12) 0.0391(14) 0.0378(12) 0.0016(10) -0.0012(10) -0.0083(10)
N17 0.0566(16) 0.0542(18) 0.0435(14) -0.0164(14) -0.0033(12) 0.0034(13)
N18 0.0379(12) 0.0441(15) 0.0380(13) -0.0049(11) -0.0018(10) -0.0057(11)
N19 0.0337(12) 0.0406(13) 0.0381(13) -0.0069(10) 0.0064(9) -0.0023(10)
N20 0.0416(15) 0.0491(17) 0.082(2) -0.0022(13) 0.0012(14) -0.0211(16)
N21 0.0328(12) 0.0464(15) 0.0402(13) -0.0024(10) 0.0025(10) -0.0089(11)
S1 0.0775(7) 0.0476(5) 0.0688(6) -0.0077(4) 0.0124(5) 0.0131(4)
S2 0.0717(6) 0.0480(5) 0.0709(6) 0.0160(4) -0.0045(5) 0.0095(4)
S3 0.0581(5) 0.0484(5) 0.0731(6) 0.0069(4) -0.0034(4) 0.0012(4)
Zn1 0.0385(3) 0.0347(3) 0.0299(3) 0.000 0.0003(2) 0.000
Zn2 0.0325(3) 0.0381(3) 0.0270(3) -0.0042(2) 0.0034(2) -0.0048(2)
Zn3 0.0340(3) 0.0326(3) 0.0347(3) 0.000 0.0008(2) 0.000
O1 0.149(4) 0.097(3) 0.148(4) -0.012(3) 0.084(3) -0.024(3)
O2 0.182(7) 0.086(4) 0.152(6) -0.035(4) -0.097(5) 0.016(4)

loop_
_atom_type_symbol
_atom_type_description
_atom_type_scat_dispersion_real
_atom_type_scat_dispersion_imag
_atom_type_scat_source
C C 0.0181 0.0091 'International Tables Vol C Tables 4.2.6.8 and 6.1.1.4'
H H 0.0000 0.0000 'International Tables Vol C Tables 4.2.6.8 and 6.1.1.4'
N N 0.0311 0.0180 'International Tables Vol C Tables 4.2.6.8 and 6.1.1.4'
O O 0.0492 0.0322 'International Tables Vol C Tables 4.2.6.8 and 6.1.1.4'
S S 0.3331 0.5567 'International Tables Vol C Tables 4.2.6.8 and 6.1.1.4'
Zn Zn -1.5491 0.6778 'International Tables Vol C Tables 4.2.6.8 and 6.1.1.4'

loop_
_exptl_crystal_face_index_h
_exptl_crystal_face_index_k
_exptl_crystal_face_index_l
_exptl_crystal_face_perp_dist
6 1 14 0.1416
-3 10 4 0.0816
-6 0 -14 0.0907
4 -10 -3 0.0411
4 3 14 0.1475
-13 -3 8 0.0667
14 3 -4 0.0797
12 -6 -3 0.0728

loop_
_geom_angle_atom_site_label_1
_geom_angle_atom_site_label_2
_geom_angle_atom_site_label_3
_geom_angle_site_symmetry_1
_geom_angle_site_symmetry_3
_geom_angle
N1 C1 S1 . . 177.7(3)
N2 C2 S2 . . 178.0(3)
N3 C3 S3 . . 179.6(4)
N4 C4 H4 . . 122.8
N5 C4 H4 . . 122.8
N5 C4 N4 . . 114.4(3)
N4 C5 H5 . . 124.7
N4 C5 N6 . . 110.7(3)
N6 C5 H5 . . 124.7
H6A C6 H6B . . 108.1
C7 C6 H6A . . 109.5
C7 C6 H6B . . 109.5
N6 C6 H6A . . 109.5
N6 C6 H6B . . 109.5
N6 C6 C7 . . 110.6(2)
C8 C7 C6 . . 119.4(3)
C12 C7 C6 . . 119.9(3)
C12 C7 C8 . . 120.6(3)
C7 C8 C14 . . 119.8(3)
C9 C8 C7 . . 118.9(3)
C9 C8 C14 . . 121.3(3)
C8 C9 C15 . . 119.5(3)
C10 C9 C8 . . 120.7(2)
C10 C9 C15 . . 119.8(3)
C9 C10 C16 . . 119.8(3)
C11 C10 C9 . . 119.3(2)
C11 C10 C16 . . 120.9(3)
C10 C11 C12 . . 121.0(3)
C10 C11 C17 . . 120.7(3)
C12 C11 C17 . . 118.3(2)
C7 C12 C13 . . 120.2(3)
C11 C12 C7 . . 119.3(2)
C11 C12 C13 . . 120.5(3)
C12 C13 H13A . . 109.5
C12 C13 H13B . . 109.5
C12 C13 H13C . . 109.5
H13A C13 H13B . . 109.5
H13A C13 H13C . . 109.5
H13B C13 H13C . . 109.5
C8 C14 H14A . . 109.5
C8 C14 H14B . . 109.5
C8 C14 H14C . . 109.5
H14A C14 H14B . . 109.5
H14A C14 H14C . . 109.5
H14B C14 H14C . . 109.5
C9 C15 H15A . . 109.0
C9 C15 H15B . . 109.0
H15A C15 H15B . . 107.8
N7 C15 C9 . . 112.7(2)
N7 C15 H15A . . 109.0
N7 C15 H15B . . 109.0
C10 C16 H16A . . 109.5
C10 C16 H16B . . 109.5
C10 C16 H16C . . 109.5
H16A C16 H16B . . 109.5
H16A C16 H16C . . 109.5
H16B C16 H16C . . 109.5
C11 C17 H17A . . 109.3
C11 C17 H17B . . 109.3
H17A C17 H17B . . 107.9
N10 C17 C11 . . 111.7(2)
N10 C17 H17A . . 109.3
N10 C17 H17B . . 109.3
N8 C18 H18 . . 122.8
N8 C18 N9 . . 114.4(3)
N9 C18 H18 . . 122.8
N7 C19 H19 . . 124.8
N9 C19 H19 . . 124.8
N9 C19 N7 . . 110.3(3)
N10 C20 H20 . . 124.2
N12 C20 H20 . . 124.2
N12 C20 N10 . . 111.6(3)
N11 C21 H21 . . 122.5
N11 C21 N12 . . 115.0(3)
N12 C21 H21 . . 122.5
N13 C22 H22 . . 124.6
N15 C22 H22 . . 124.6
N15 C22 N13 . . 110.8(3)
N13 C23 H23 . . 122.7
N14 C23 H23 . . 122.7
N14 C23 N13 . . 114.6(3)
H24A C24 H24B . . 107.9
C25 C24 H24A . . 109.3
C25 C24 H24B . . 109.3
N15 C24 H24A . . 109.3
N15 C24 H24B . . 109.3
N15 C24 C25 . . 111.8(2)
C26 C25 C24 . . 118.6(2)
C26 C25 C30 . . 121.0(3)
C30 C25 C24 . . 120.5(3)
C25 C26 C27 . . 119.4(2)
C25 C26 C32 . . 120.2(3)
C27 C26 C32 . . 120.4(3)
C26 C27 C28 . . 120.4(3)
C26 C27 C33 . . 120.2(3)
C28 C27 C33 . . 119.4(3)
C27 C28 C34 . . 119.7(3)
C29 C28 C27 . . 119.2(3)
C29 C28 C34 . . 121.1(3)
C28 C29 C35 . . 119.8(3)
C30 C29 C28 . . 120.5(2)
C30 C29 C35 . . 119.7(3)
C25 C30 C29 . . 119.3(3)
C25 C30 C31 . . 120.4(3)
C29 C30 C31 . . 120.3(3)
C30 C31 H31A . . 109.5
C30 C31 H31B . . 109.5
C30 C31 H31C . . 109.5
H31A C31 H31B . . 109.5
H31A C31 H31C . . 109.5
H31B C31 H31C . . 109.5
C26 C32 H32A . . 109.5
C26 C32 H32B . . 109.5
C26 C32 H32C . . 109.5
H32A C32 H32B . . 109.5
H32A C32 H32C . . 109.5
H32B C32 H32C . . 109.5
C27 C33 H33A . . 109.6
C27 C33 H33B . . 109.6
H33A C33 H33B . . 108.1
N16 C33 C27 . . 110.2(2)
N16 C33 H33A . . 109.6
N16 C33 H33B . . 109.6
C28 C34 H34A . . 109.5
C28 C34 H34B . . 109.5
C28 C34 H34C . . 109.5
H34A C34 H34B . . 109.5
H34A C34 H34C . . 109.5
H34B C34 H34C . . 109.5
C29 C35 H35A . . 108.8
C29 C35 H35B . . 108.8
H35A C35 H35B . . 107.7
N19 C35 C29 . . 113.7(2)
N19 C35 H35A . . 108.8
N19 C35 H35B . . 108.8
N17 C36 H36 . . 122.9
N17 C36 N18 . . 114.2(3)
N18 C36 H36 . . 122.9
N16 C37 H37 . . 124.9
N18 C37 H37 . . 124.9
N18 C37 N16 . . 110.3(3)
N19 C38 H38 . . 124.5
N21 C38 H38 . . 124.5
N21 C38 N19 . . 111.1(3)
N20 C39 H39 . . 122.7
N20 C39 N21 . . 114.6(3)
N21 C39 H39 . . 122.7
C1 N1 Zn1 . . 150.4(3)
C2 N2 Zn3 . . 149.2(3)
C3 N3 Zn2 . . 145.7(3)
C4 N4 Zn1 . . 131.8(2)
C5 N4 C4 . . 102.8(3)
C5 N4 Zn1 . . 124.3(2)
C4 N5 N6 . . 102.8(3)
C5 N6 C6 . . 129.6(3)
C5 N6 N5 . . 109.3(2)
N5 N6 C6 . . 121.1(3)
C19 N7 C15 . . 129.4(3)
C19 N7 N8 . . 109.2(2)
N8 N7 C15 . . 121.3(2)
C18 N8 N7 . . 102.8(2)
C18 N9 Zn2 . 4_646 129.39(19)
C19 N9 C18 . . 103.2(2)
C19 N9 Zn2 . 4_646 127.0(2)
C20 N10 C17 . . 130.8(2)
C20 N10 N11 . . 109.2(3)
N11 N10 C17 . . 119.9(2)
C21 N11 N10 . . 102.3(3)
C20 N12 C21 . . 102.0(3)
C20 N12 Zn3 . . 127.9(2)
C21 N12 Zn3 . . 129.5(2)
C22 N13 C23 . . 102.4(2)
C22 N13 Zn1 . . 128.3(2)
C23 N13 Zn1 . . 128.5(2)
C23 N14 N15 . . 102.6(2)
C22 N15 C24 . . 131.0(2)
C22 N15 N14 . . 109.5(2)
N14 N15 C24 . . 119.5(2)
C37 N16 C33 . . 129.1(3)
C37 N16 N17 . . 109.9(2)
N17 N16 C33 . . 121.0(3)
C36 N17 N16 . . 102.5(3)
C36 N18 Zn3 . 1_565 130.9(2)
C37 N18 C36 . . 103.1(3)
C37 N18 Zn3 . 1_565 124.7(2)
C38 N19 C35 . . 129.6(3)
C38 N19 N20 . . 108.8(2)
N20 N19 C35 . . 121.6(3)
C39 N20 N19 . . 102.9(3)
C38 N21 C39 . . 102.6(3)
C38 N21 Zn2 . . 131.0(2)
C39 N21 Zn2 . . 126.3(2)
N1 Zn1 N1 . 2_656 90.24(17)
N1 Zn1 N4 2_656 . 177.66(10)
N1 Zn1 N4 2_656 2_656 89.79(11)
N1 Zn1 N4 . 2_656 177.66(10)
N1 Zn1 N4 . . 89.79(11)
N1 Zn1 N13 2_656 . 92.22(10)
N1 Zn1 N13 . . 90.85(10)
N1 Zn1 N13 . 2_656 92.21(10)
N1 Zn1 N13 2_656 2_656 90.85(10)
N4 Zn1 N4 2_656 . 90.28(14)
N13 Zn1 N4 . . 85.45(9)
N13 Zn1 N4 2_656 . 91.48(9)
N13 Zn1 N4 2_656 2_656 85.45(9)
N13 Zn1 N4 . 2_656 91.48(9)
N13 Zn1 N13 . 2_656 175.65(13)
N3 Zn2 N3 . 7_666 180.0
N9 Zn2 N3 6_565 7_666 91.67(11)
N9 Zn2 N3 4_656 7_666 88.33(11)
N9 Zn2 N3 4_656 . 91.67(11)
N9 Zn2 N3 6_565 . 88.33(11)
N9 Zn2 N9 6_565 4_656 180.0
N9 Zn2 N21 4_656 7_666 92.21(9)
N9 Zn2 N21 6_565 . 92.21(9)
N9 Zn2 N21 6_565 7_666 87.79(9)
N9 Zn2 N21 4_656 . 87.79(9)
N21 Zn2 N3 . 7_666 88.79(11)
N21 Zn2 N3 . . 91.22(11)
N21 Zn2 N3 7_666 7_666 91.21(11)
N21 Zn2 N3 7_666 . 88.79(11)
N21 Zn2 N21 . 7_666 180.0
N2 Zn3 N2 2_656 . 90.90(17)
N2 Zn3 N12 2_656 . 91.06(10)
N2 Zn3 N12 2_656 2_656 93.32(11)
N2 Zn3 N12 . . 93.32(11)
N2 Zn3 N12 . 2_656 91.06(10)
N2 Zn3 N18 2_656 1_545 178.15(11)
N2 Zn3 N18 . 2_646 178.15(11)
N2 Zn3 N18 . 1_545 89.32(11)
N2 Zn3 N18 2_656 2_646 89.32(11)
N12 Zn3 N12 2_656 . 173.75(14)
N18 Zn3 N12 2_646 2_656 90.76(9)
N18 Zn3 N12 2_646 . 84.84(10)
N18 Zn3 N12 1_545 2_656 84.84(10)
N18 Zn3 N12 1_545 . 90.76(9)
N18 Zn3 N18 1_545 2_646 90.52(14)
H1A O1 H1B . . 104(9)
H2A O2 H2B . . 97(10)

loop_
_geom_bond_atom_site_label_1
_geom_bond_atom_site_label_2
_geom_bond_site_symmetry_2
_geom_bond_distance
C1 N1 . 1.152(4)
C1 S1 . 1.639(3)
C2 N2 . 1.155(4)
C2 S2 . 1.633(4)
C3 N3 . 1.166(5)
C3 S3 . 1.628(4)
C4 H4 . 0.9300
C4 N4 . 1.357(4)
C4 N5 . 1.306(4)
C5 H5 . 0.9300
C5 N4 . 1.315(4)
C5 N6 . 1.324(4)
C6 H6A . 0.9700
C6 H6B . 0.9700
C6 C7 . 1.514(4)
C6 N6 . 1.472(4)
C7 C8 . 1.406(4)
C7 C12 . 1.398(4)
C8 C9 . 1.405(4)
C8 C14 . 1.511(4)
C9 C10 . 1.396(4)
C9 C15 . 1.523(4)
C10 C11 . 1.393(4)
C10 C16 . 1.520(4)
C11 C12 . 1.397(4)
C11 C17 . 1.518(4)
C12 C13 . 1.508(4)
C13 H13A . 0.9600
C13 H13B . 0.9600
C13 H13C . 0.9600
C14 H14A . 0.9600
C14 H14B . 0.9600
C14 H14C . 0.9600
C15 H15A . 0.9700
C15 H15B . 0.9700
C15 N7 . 1.461(3)
C16 H16A . 0.9600
C16 H16B . 0.9600
C16 H16C . 0.9600
C17 H17A . 0.9700
C17 H17B . 0.9700
C17 N10 . 1.471(4)
C18 H18 . 0.9300
C18 N8 . 1.309(4)
C18 N9 . 1.356(4)
C19 H19 . 0.9300
C19 N7 . 1.333(4)
C19 N9 . 1.316(4)
C20 H20 . 0.9300
C20 N10 . 1.317(4)
C20 N12 . 1.314(4)
C21 H21 . 0.9300
C21 N11 . 1.316(4)
C21 N12 . 1.350(4)
C22 H22 . 0.9300
C22 N13 . 1.321(4)
C22 N15 . 1.318(4)
C23 H23 . 0.9300
C23 N13 . 1.347(4)
C23 N14 . 1.315(4)
C24 H24A . 0.9700
C24 H24B . 0.9700
C24 C25 . 1.515(4)
C24 N15 . 1.471(3)
C25 C26 . 1.397(4)
C25 C30 . 1.397(4)
C26 C27 . 1.400(4)
C26 C32 . 1.515(4)
C27 C28 . 1.409(4)
C27 C33 . 1.515(4)
C28 C29 . 1.405(4)
C28 C34 . 1.513(4)
C29 C30 . 1.401(4)
C29 C35 . 1.518(4)
C30 C31 . 1.514(4)
C31 H31A . 0.9600
C31 H31B . 0.9600
C31 H31C . 0.9600
C32 H32A . 0.9600
C32 H32B . 0.9600
C32 H32C . 0.9600
C33 H33A . 0.9700
C33 H33B . 0.9700
C33 N16 . 1.468(4)
C34 H34A . 0.9600
C34 H34B . 0.9600
C34 H34C . 0.9600
C35 H35A . 0.9700
C35 H35B . 0.9700
C35 N19 . 1.463(4)
C36 H36 . 0.9300
C36 N17 . 1.313(4)
C36 N18 . 1.356(4)
C37 H37 . 0.9300
C37 N16 . 1.325(4)
C37 N18 . 1.314(4)
C38 H38 . 0.9300
C38 N19 . 1.325(4)
C38 N21 . 1.318(4)
C39 H39 . 0.9300
C39 N20 . 1.313(5)
C39 N21 . 1.347(4)
N1 Zn1 . 2.116(3)
N2 Zn3 . 2.112(3)
N3 Zn2 . 2.194(3)
N4 Zn1 . 2.212(3)
N5 N6 . 1.363(4)
N7 N8 . 1.365(3)
N9 Zn2 4_646 2.148(2)
N10 N11 . 1.357(4)
N12 Zn3 . 2.218(2)
N13 Zn1 . 2.198(2)
N14 N15 . 1.351(3)
N16 N17 . 1.356(4)
N18 Zn3 1_565 2.195(3)
N19 N20 . 1.359(4)
N21 Zn2 . 2.181(2)
O1 H1A . 0.87(2)
O1 H1B . 0.86(2)
O2 H2A . 0.85(2)
O2 H2B . 0.859(19)

loop_
_geom_hbond_atom_site_label_D
_geom_hbond_atom_site_label_H
_geom_hbond_atom_site_label_A
_geom_hbond_site_symmetry_A
_geom_hbond_distance_DH
_geom_hbond_distance_HA
_geom_hbond_distance_DA
_geom_hbond_angle_DHA
_geom_hbond_publ_flag
O1 H1A S1 . 0.87(2) 2.50(2) 3.368(5) 174(9) yes
O1 H1B N3 . 0.86(2) 2.27(3) 3.107(5) 164(9) yes
O2 H2A S2 3 0.85(2) 2.56(4) 3.386(6) 165(13) yes
O2 H2B N3 . 0.859(19) 2.66(3) 3.498(7) 164(10) yes

loop_
_geom_torsion_atom_site_label_1
_geom_torsion_atom_site_label_2
_geom_torsion_atom_site_label_3
_geom_torsion_atom_site_label_4
_geom_torsion_site_symmetry_4
_geom_torsion
C4 N5 N6 C5 . -0.2(3)
C4 N5 N6 C6 . 177.7(3)
C6 C7 C8 C9 . 171.1(2)
C6 C7 C8 C14 . -8.2(4)
C6 C7 C12 C11 . -171.6(2)
C6 C7 C12 C13 . 9.7(4)
C7 C6 N6 C5 . 109.1(3)
C7 C6 N6 N5 . -68.3(3)
C7 C8 C9 C10 . 1.2(4)
C7 C8 C9 C15 . -177.7(2)
C8 C7 C12 C11 . 4.3(4)
C8 C7 C12 C13 . -174.4(3)
C8 C9 C10 C11 . 2.8(4)
C8 C9 C10 C16 . -177.8(3)
C8 C9 C15 N7 . 89.4(3)
C9 C10 C11 C12 . -3.3(4)
C9 C10 C11 C17 . 176.1(2)
C9 C15 N7 C19 . 114.0(3)
C9 C15 N7 N8 . -69.8(3)
C10 C9 C15 N7 . -89.5(3)
C10 C11 C12 C7 . -0.2(4)
C10 C11 C12 C13 . 178.4(3)
C10 C11 C17 N10 . 113.1(3)
C11 C17 N10 C20 . -22.7(5)
C11 C17 N10 N11 . 156.4(3)
C12 C7 C8 C9 . -4.8(4)
C12 C7 C8 C14 . 175.9(3)
C12 C11 C17 N10 . -67.5(3)
C14 C8 C9 C10 . -179.5(3)
C14 C8 C9 C15 . 1.6(4)
C15 C9 C10 C11 . -178.3(2)
C15 C9 C10 C16 . 1.1(4)
C15 N7 N8 C18 . -177.0(2)
C16 C10 C11 C12 . 177.3(3)
C16 C10 C11 C17 . -3.3(4)
C17 C11 C12 C7 . -179.6(2)
C17 C11 C12 C13 . -0.9(4)
C17 N10 N11 C21 . -178.8(3)
C19 N7 N8 C18 . 0.0(3)
C20 N10 N11 C21 . 0.5(4)
C23 N14 N15 C22 . 1.1(4)
C23 N14 N15 C24 . -179.4(3)
C24 C25 C26 C27 . 179.9(2)
C24 C25 C26 C32 . 0.3(4)
C24 C25 C30 C29 . 175.4(2)
C24 C25 C30 C31 . -5.4(4)
C25 C24 N15 C22 . -17.4(5)
C25 C24 N15 N14 . 163.2(3)
C25 C26 C27 C28 . 5.1(4)
C25 C26 C27 C33 . -172.6(2)
C26 C25 C30 C29 . -4.3(4)
C26 C25 C30 C31 . 174.9(3)
C26 C27 C28 C29 . -5.0(4)
C26 C27 C28 C34 . 174.1(3)
C26 C27 C33 N16 . 91.9(3)
C27 C28 C29 C30 . 0.1(4)
C27 C28 C29 C35 . 178.8(2)
C27 C33 N16 C37 . 110.5(3)
C27 C33 N16 N17 . -67.5(4)
C28 C27 C33 N16 . -85.9(3)
C28 C29 C30 C25 . 4.4(4)
C28 C29 C30 C31 . -174.8(3)
C28 C29 C35 N19 . 88.0(3)
C29 C35 N19 C38 . 111.0(4)
C29 C35 N19 N20 . -69.3(4)
C30 C25 C26 C27 . -0.5(4)
C30 C25 C26 C32 . 179.9(3)
C30 C29 C35 N19 . -93.3(3)
C32 C26 C27 C28 . -175.3(3)
C32 C26 C27 C33 . 7.0(4)
C33 C27 C28 C29 . 172.8(2)
C33 C27 C28 C34 . -8.1(4)
C33 N16 N17 C36 . 177.6(3)
C34 C28 C29 C30 . -178.9(3)
C34 C28 C29 C35 . -0.3(4)
C35 C29 C30 C25 . -174.2(2)
C35 C29 C30 C31 . 6.6(4)
C35 N19 N20 C39 . -179.1(3)
C37 N16 N17 C36 . -0.8(4)
C38 N19 N20 C39 . 0.7(4)
N4 C4 N5 N6 . -0.2(4)
N4 C5 N6 C6 . -177.1(3)
N4 C5 N6 N5 . 0.5(4)
N5 C4 N4 C5 . 0.4(4)
N5 C4 N4 Zn1 . 168.6(2)
N6 C5 N4 C4 . -0.5(3)
N6 C5 N4 Zn1 . -169.88(19)
N6 C6 C7 C8 . -85.6(3)
N6 C6 C7 C12 . 90.3(3)
N7 C19 N9 C18 . -0.1(3)
N7 C19 N9 Zn2 4_646 -173.99(19)
N8 C18 N9 C19 . 0.1(4)
N8 C18 N9 Zn2 4_646 173.8(2)
N9 C18 N8 N7 . 0.0(3)
N9 C19 N7 C15 . 176.7(3)
N9 C19 N7 N8 . 0.1(3)
N10 C20 N12 C21 . -0.1(4)
N10 C20 N12 Zn3 . 170.9(2)
N11 C21 N12 C20 . 0.5(5)
N11 C21 N12 Zn3 . -170.3(3)
N12 C20 N10 C17 . 179.0(3)
N12 C20 N10 N11 . -0.3(4)
N12 C21 N11 N10 . -0.7(5)
N13 C22 N15 C24 . 179.6(3)
N13 C22 N15 N14 . -1.0(4)
N13 C23 N14 N15 . -0.9(4)
N14 C23 N13 C22 . 0.3(4)
N14 C23 N13 Zn1 . -170.4(3)
N15 C22 N13 C23 . 0.4(4)
N15 C22 N13 Zn1 . 171.1(2)
N15 C24 C25 C26 . -71.9(3)
N15 C24 C25 C30 . 108.5(3)
N16 C37 N18 C36 . -1.1(4)
N16 C37 N18 Zn3 1_565 -169.46(19)
N17 C36 N18 C37 . 0.6(4)
N17 C36 N18 Zn3 1_565 168.0(2)
N18 C36 N17 N16 . 0.1(4)
N18 C37 N16 C33 . -177.0(3)
N18 C37 N16 N17 . 1.2(4)
N19 C38 N21 C39 . 2.2(4)
N19 C38 N21 Zn2 . -173.3(2)
N20 C39 N21 C38 . -1.8(4)
N20 C39 N21 Zn2 . 174.0(3)
N21 C38 N19 C35 . 177.8(3)
N21 C38 N19 N20 . -1.9(4)
N21 C39 N20 N19 . 0.8(5)

_cod_database_fobs_code 2021691
